data_4323406
loop_
_publ_author_name
'May D. Nyman'
'Mark J. Hampden-Smith'
'Eileen N. Duesler'

_publ_section_title
;
 Synthesis, Characterization, and Reactivity of Group 12 Metal
 Thiocarboxylates, M(SOCR)2Lut2 [M = Cd, Zn; R = CH3, C(CH3)3; Lut =
 3,5-Dimethylpyridine (Lutidine)]
;
_journal_name_full 'Inorganic Chemistry'
_journal_page_first 2218
_journal_page_last 2224
_journal_paper_doi 10.1021/ic960784a
_journal_volume 36
_journal_year 1997
_chemical_formula_sum 'C18 H24 N2 O2 S2 Zn'
_chemical_formula_weight 429.88
_chemical_name_systematic
; 
 ? 
;
_space_group_IT_number 2
_symmetry_cell_setting triclinic
_symmetry_space_group_name_Hall '-P 1'
_symmetry_space_group_name_H-M 'P -1'
_atom_sites_solution_hydrogens geom
_atom_sites_solution_primary direct
_atom_sites_solution_secondary difmap
_audit_creation_method SHELXL
_cell_angle_alpha 94.21(1)
_cell_angle_beta 90.99(1)
_cell_angle_gamma 104.35(1)
_cell_formula_units_Z 2
_cell_length_a 8.146(1)
_cell_length_b 9.472(1)
_cell_length_c 14.008(1)
_cell_measurement_reflns_used 38
_cell_measurement_temperature 293(2)
_cell_measurement_theta_max 12.50
_cell_measurement_theta_min 5.27
_cell_volume 1043.59(19)
_computing_cell_refinement 'XSCANS, (Siemens, 1993)'
_computing_data_collection 'XSCANS, (Siemens, 1993)'
_computing_data_reduction 'XSCANS, (Siemens, 1993)'
_computing_molecular_graphics 'SHELXTL-PC (Siemens, 1990)'
_computing_publication_material 'SHELXL-93 (Sheldrick, 1993)'
_computing_structure_refinement 'SHELXL-93 (Sheldrick, 1993)'
_computing_structure_solution 'SHELXTL-PC (Siemens, 1990)'
_diffrn_ambient_temperature 293(2)
_diffrn_measurement_device 'Siemens P4'
_diffrn_measurement_method 'omega scan'
_diffrn_radiation_monochromator graphite
_diffrn_radiation_source 'normal-focus sealed tube'
_diffrn_radiation_type MoK\a
_diffrn_radiation_wavelength 0.71073
_diffrn_reflns_av_R_equivalents 0.0256
_diffrn_reflns_av_sigmaI/netI 0.0458
_diffrn_reflns_limit_h_max 9
_diffrn_reflns_limit_h_min -9
_diffrn_reflns_limit_k_max 11
_diffrn_reflns_limit_k_min -11
_diffrn_reflns_limit_l_max 16
_diffrn_reflns_limit_l_min -16
_diffrn_reflns_number 7362
_diffrn_reflns_theta_max 25.00
_diffrn_reflns_theta_min 1.46
_diffrn_standards_decay_% 3.00
_diffrn_standards_interval_count 97
_diffrn_standards_number 3
_exptl_absorpt_coefficient_mu 1.389
_exptl_absorpt_correction_T_max 0.9550
_exptl_absorpt_correction_T_min 0.8112
_exptl_absorpt_correction_type 'Shelxtl-PC, semi-empirical'
_exptl_crystal_colour colorless
_exptl_crystal_density_diffrn 1.368
_exptl_crystal_description prism
_exptl_crystal_F_000 448
_exptl_crystal_size_max 0.46
_exptl_crystal_size_mid 0.34
_exptl_crystal_size_min 0.23
_refine_ls_extinction_method none
_refine_ls_goodness_of_fit_all 0.681
_refine_ls_goodness_of_fit_obs 0.747
_refine_ls_matrix_type full
_refine_ls_number_parameters 226
_refine_ls_number_reflns 3680
_refine_ls_number_restraints 0
_refine_ls_restrained_S_all 0.720
_refine_ls_restrained_S_obs 0.747
_refine_ls_R_factor_all 0.0440
_refine_ls_R_factor_obs 0.0311
_refine_ls_shift/esd_max 0.006
_refine_ls_shift/esd_mean 0.000
_refine_ls_structure_factor_coef Fsqd
_refine_ls_weighting_details 'w=1/[\s^2^(Fo^2^)+(0.1000P)^2^+0.0000P] where P=(Fo^2^+2Fc^2^)/3'
_refine_ls_weighting_scheme calc
_refine_ls_wR_factor_all 0.1055
_refine_ls_wR_factor_obs 0.0941
_reflns_number_observed 2764
_reflns_number_total 3681
_reflns_observed_criterion >2sigma(I)
_cod_data_source_file ic960784a_3.cif
_cod_data_source_block mhs964
_cod_depositor_comments
;
The following automatic conversions were performed:

'_refine_ls_weighting_scheme' value 'calc
w=1/[\s^2^(Fo^2^)+(0.1000P)^2^+0.0000P] where P=(Fo^2^+2Fc^2^)/3' was
changed to 'calc'. New tag '_refine_ls_weighting_details' was
created. The value of the new tag was set to
'w=1/[\s^2^(Fo^2^)+(0.1000P)^2^+0.0000P] where P=(Fo^2^+2Fc^2^)/3'.

Automatic conversion script
Id: cif_fix_values 3143 2015-03-26 13:38:13Z robertas 
;
_cod_original_cell_volume 1043.6(2)
_cod_database_code 4323406

loop_
_symmetry_equiv_pos_as_xyz
'x, y, z'
'-x, -y, -z'

loop_
_atom_site_aniso_label
_atom_site_aniso_U_11
_atom_site_aniso_U_22
_atom_site_aniso_U_33
_atom_site_aniso_U_23
_atom_site_aniso_U_13
_atom_site_aniso_U_12
Zn 0.0490(2) 0.0388(2) 0.0371(2) 0.00461(13) -0.00240(14) 0.00889(14)
S1 0.0570(5) 0.0449(4) 0.0621(5) 0.0044(4) 0.0077(4) 0.0158(4)
S2 0.0537(5) 0.0431(4) 0.0680(5) 0.0064(4) 0.0083(4) 0.0063(4)
O1 0.078(2) 0.0488(14) 0.0663(15) 0.0063(11) 0.0107(12) 0.0122(12)
O2 0.075(2) 0.0507(14) 0.070(2) -0.0026(11) 0.0169(13) 0.0061(12)
N1 0.0478(14) 0.0427(13) 0.0355(12) 0.0014(10) -0.0039(10) 0.0088(11)
N2 0.0449(13) 0.0372(12) 0.0381(12) 0.0046(10) -0.0002(10) 0.0094(10)
C1 0.054(2) 0.059(2) 0.040(2) 0.0061(14) -0.0041(14) 0.017(2)
C2 0.056(2) 0.072(2) 0.086(3) 0.004(2) 0.014(2) 0.015(2)
C3 0.047(2) 0.054(2) 0.046(2) 0.0063(14) 0.0003(14) 0.0077(14)
C4 0.053(2) 0.081(3) 0.103(3) 0.014(2) 0.023(2) 0.012(2)
C5 0.048(2) 0.043(2) 0.044(2) 0.0077(12) -0.0005(13) 0.0089(13)
C6 0.044(2) 0.054(2) 0.040(2) 0.0082(13) -0.0042(12) 0.0144(14)
C7 0.048(2) 0.052(2) 0.043(2) -0.0053(13) -0.0062(13) 0.0140(14)
C8 0.045(2) 0.048(2) 0.047(2) -0.0004(13) 0.0020(13) 0.0063(13)
C9 0.058(2) 0.050(2) 0.038(2) 0.0055(13) 0.0041(13) 0.0094(15)
C10 0.083(3) 0.080(3) 0.049(2) 0.019(2) -0.011(2) 0.001(2)
C11 0.081(3) 0.072(2) 0.063(2) 0.004(2) 0.004(2) -0.018(2)
C12 0.042(2) 0.0407(15) 0.0406(15) 0.0034(12) -0.0011(12) 0.0118(12)
C13 0.0356(14) 0.047(2) 0.0413(15) 0.0083(12) 0.0004(12) 0.0105(12)
C14 0.048(2) 0.0388(15) 0.047(2) 0.0087(12) -0.0036(13) 0.0108(13)
C15 0.044(2) 0.043(2) 0.049(2) -0.0035(13) -0.0056(13) 0.0122(13)
C16 0.046(2) 0.050(2) 0.0373(15) 0.0009(13) -0.0012(12) 0.0127(14)
C17 0.063(2) 0.066(2) 0.040(2) 0.0084(14) 0.0053(14) 0.024(2)
C18 0.089(3) 0.080(3) 0.061(2) -0.010(2) -0.012(2) 0.050(2)

loop_
_atom_site_label
_atom_site_type_symbol
_atom_site_fract_x
_atom_site_fract_y
_atom_site_fract_z
_atom_site_U_iso_or_equiv
_atom_site_thermal_displace_type
_atom_site_occupancy
_atom_site_calc_flag
_atom_site_refinement_flags
_atom_site_disorder_group
Zn Zn 0.37131(4) 0.65078(3) 0.73761(2) 0.04198(13) Uani 1 d . .
S1 S 0.53185(11) 0.51309(9) 0.65822(6) 0.0540(2) Uani 1 d . .
S2 S 0.12944(11) 0.49637(9) 0.79057(6) 0.0558(2) Uani 1 d . .
O1 O 0.7166(3) 0.7802(2) 0.6441(2) 0.0648(6) Uani 1 d . .
O2 O 0.1042(3) 0.7543(2) 0.8601(2) 0.0671(6) Uani 1 d . .
N1 N 0.5068(3) 0.7758(2) 0.8536(2) 0.0426(5) Uani 1 d . .
N2 N 0.3153(3) 0.7966(2) 0.6469(2) 0.0402(5) Uani 1 d . .
C1 C 0.7044(4) 0.6501(4) 0.6273(2) 0.0507(7) Uani 1 d . .
C2 C 0.8427(5) 0.5991(4) 0.5755(3) 0.0714(10) Uani 1 d . .
H2A H 0.8138(5) 0.4942(4) 0.5680(3) 0.091 Uiso 1 calc R .
H2B H 0.9477(5) 0.6336(4) 0.6121(3) 0.091 Uiso 1 calc R .
H2C H 0.8548(5) 0.6371(4) 0.5137(3) 0.091 Uiso 1 calc R .
C3 C 0.0379(4) 0.6251(4) 0.8502(2) 0.0498(7) Uani 1 d . .
C4 C -0.1329(5) 0.5640(4) 0.8906(3) 0.0792(11) Uani 1 d . .
H4A H -0.1658(5) 0.4599(4) 0.8762(3) 0.101 Uiso 1 calc R .
H4B H -0.2152(5) 0.6071(4) 0.8625(3) 0.101 Uiso 1 calc R .
H4C H -0.1266(5) 0.5859(4) 0.9587(3) 0.101 Uiso 1 calc R .
C5 C 0.4857(4) 0.7305(3) 0.9418(2) 0.0452(7) Uani 1 d . .
H5 H 0.4037(4) 0.6448(3) 0.9498(2) 0.055 Uiso 1 calc R .
C6 C 0.5786(4) 0.8038(3) 1.0213(2) 0.0454(7) Uani 1 d . .
C7 C 0.6992(4) 0.9319(3) 1.0075(2) 0.0482(7) Uani 1 d . .
H7 H 0.7640(4) 0.9847(3) 1.0597(2) 0.061 Uiso 1 calc R .
C8 C 0.7246(4) 0.9823(3) 0.9175(2) 0.0481(7) Uani 1 d . .
C9 C 0.6254(4) 0.8989(3) 0.8427(2) 0.0495(7) Uani 1 d . .
H9 H 0.6420(4) 0.9301(3) 0.7813(2) 0.062 Uiso 1 calc R .
C10 C 0.5534(5) 0.7466(4) 1.1190(2) 0.0736(11) Uani 1 d . .
H10A H 0.6297(5) 0.8121(4) 1.1649(2) 0.095 Uiso 1 calc R .
H10B H 0.5759(5) 0.6516(4) 1.1173(2) 0.095 Uiso 1 calc R .
H10C H 0.4386(5) 0.7395(4) 1.1369(2) 0.095 Uiso 1 calc R .
C11 C 0.8563(5) 1.1192(4) 0.9005(3) 0.0781(12) Uani 1 d . .
H11A H 0.8548(5) 1.1352(4) 0.8336(3) 0.097 Uiso 1 calc R .
H11B H 0.9661(5) 1.1090(4) 0.9197(3) 0.097 Uiso 1 calc R .
H11C H 0.8321(5) 1.2008(4) 0.9372(3) 0.097 Uiso 1 calc R .
C12 C 0.3414(3) 0.7793(3) 0.5531(2) 0.0410(6) Uani 1 d . .
H12 H 0.3899(3) 0.7044(3) 0.5313(2) 0.050 Uiso 1 calc R .
C13 C 0.2999(3) 0.8672(3) 0.4873(2) 0.0410(6) Uani 1 d . .
C14 C 0.2322(4) 0.9810(3) 0.5221(2) 0.0442(7) Uani 1 d . .
H14 H 0.2040(4) 1.0431(3) 0.4798(2) 0.055 Uiso 1 calc R .
C15 C 0.2061(4) 1.0033(3) 0.6192(2) 0.0456(7) Uani 1 d . .
C16 C 0.2486(4) 0.9066(3) 0.6783(2) 0.0446(7) Uani 1 d . .
H16 H 0.2300(4) 0.9184(3) 0.7434(2) 0.056 Uiso 1 calc R .
C17 C 0.3269(4) 0.8407(4) 0.3826(2) 0.0545(8) Uani 1 d . .
H17A H 0.2911(4) 0.9123(4) 0.3480(2) 0.069 Uiso 1 calc R .
H17B H 0.2619(4) 0.7447(4) 0.3599(2) 0.069 Uiso 1 calc R .
H17C H 0.4450(4) 0.8481(4) 0.3729(2) 0.069 Uiso 1 calc R .
C18 C 0.1363(5) 1.1261(4) 0.6581(3) 0.0724(11) Uani 1 d . .
H18A H 0.1269(5) 1.1230(4) 0.7262(3) 0.093 Uiso 1 calc R .
H18B H 0.0264(5) 1.1172(4) 0.6289(3) 0.093 Uiso 1 calc R .
H18C H 0.2109(5) 1.2174(4) 0.6443(3) 0.093 Uiso 1 calc R .

loop_
_atom_type_symbol
_atom_type_description
_atom_type_scat_dispersion_real
_atom_type_scat_dispersion_imag
_atom_type_scat_source
C C 0.0033 0.0016 'International Tables Vol C Tables 4.2.6.8 and 6.1.1.4'
H H 0.0000 0.0000 'International Tables Vol C Tables 4.2.6.8 and 6.1.1.4'
N N 0.0061 0.0033 'International Tables Vol C Tables 4.2.6.8 and 6.1.1.4'
O O 0.0106 0.0060 'International Tables Vol C Tables 4.2.6.8 and 6.1.1.4'
S S 0.1246 0.1234 'International Tables Vol C Tables 4.2.6.8 and 6.1.1.4'
Zn Zn 0.2839 1.4301 'International Tables Vol C Tables 4.2.6.8 and 6.1.1.4'

loop_
_geom_angle_atom_site_label_1
_geom_angle_atom_site_label_2
_geom_angle_atom_site_label_3
_geom_angle
_geom_angle_site_symmetry_1
_geom_angle_site_symmetry_3
_geom_angle_publ_flag
N1 Zn N2 106.23(9) . . ?
N1 Zn S1 110.85(7) . . ?
N2 Zn S1 109.17(7) . . ?
N1 Zn S2 109.19(7) . . ?
N2 Zn S2 112.14(7) . . ?
S1 Zn S2 109.24(3) . . ?
C1 S1 Zn 100.91(11) . . ?
C3 S2 Zn 99.85(11) . . ?
C9 N1 C5 117.8(2) . . ?
C9 N1 Zn 121.5(2) . . ?
C5 N1 Zn 120.5(2) . . ?
C16 N2 C12 118.2(2) . . ?
C16 N2 Zn 122.2(2) . . ?
C12 N2 Zn 119.6(2) . . ?
O1 C1 C2 120.0(3) . . ?
O1 C1 S1 124.0(3) . . ?
C2 C1 S1 116.0(3) . . ?
O2 C3 C4 120.8(3) . . ?
O2 C3 S2 123.8(3) . . ?
C4 C3 S2 115.4(3) . . ?
N1 C5 C6 123.5(3) . . ?
C5 C6 C7 117.1(3) . . ?
C5 C6 C10 121.7(3) . . ?
C7 C6 C10 121.2(3) . . ?
C8 C7 C6 121.0(3) . . ?
C7 C8 C9 116.9(3) . . ?
C7 C8 C11 122.1(3) . . ?
C9 C8 C11 121.0(3) . . ?
N1 C9 C8 123.6(3) . . ?
N2 C12 C13 123.3(3) . . ?
C12 C13 C14 117.2(3) . . ?
C12 C13 C17 121.2(3) . . ?
C14 C13 C17 121.6(3) . . ?
C15 C14 C13 121.0(3) . . ?
C14 C15 C16 116.9(3) . . ?
C14 C15 C18 121.8(3) . . ?
C16 C15 C18 121.3(3) . . ?
N2 C16 C15 123.5(3) . . ?

loop_
_geom_bond_atom_site_label_1
_geom_bond_atom_site_label_2
_geom_bond_distance
_geom_bond_site_symmetry_2
_geom_bond_publ_flag
Zn N1 2.066(2) . ?
Zn N2 2.068(2) . ?
Zn S1 2.3088(9) . ?
Zn S2 2.3136(9) . ?
S1 C1 1.746(3) . ?
S2 C3 1.750(3) . ?
O1 C1 1.216(4) . ?
O2 C3 1.206(4) . ?
N1 C9 1.338(4) . ?
N1 C5 1.337(3) . ?
N2 C16 1.341(4) . ?
N2 C12 1.339(3) . ?
C1 C2 1.508(5) . ?
C3 C4 1.505(5) . ?
C5 C6 1.375(4) . ?
C6 C7 1.387(4) . ?
C6 C10 1.508(4) . ?
C7 C8 1.381(4) . ?
C8 C9 1.382(4) . ?
C8 C11 1.501(4) . ?
C12 C13 1.379(4) . ?
C13 C14 1.389(4) . ?
C13 C17 1.499(4) . ?
C14 C15 1.389(4) . ?
C15 C16 1.380(4) . ?
C15 C18 1.490(4) . ?
